data_7223667
loop_
_publ_author_name
'von Schnering, H.G.'
'Wittmann, M.'

_publ_section_title
;
 Europium(II) heptaphosphide Eu P7 (1)
;
_journal_name_full
;
Zeitschrift fuer Naturforschung, Teil B. Anorganische Chemie, Organische 
Chemie (33,1978-41,1986)
;
_journal_page_first 824
_journal_page_last 831
_journal_volume 35
_journal_year 1980
_chemical_formula_sum 'Eu P7'
_space_group_IT_number 14
_symmetry_space_group_name_Hall '-P 2ybc'
_symmetry_space_group_name_H-M 'P 1 21/c 1'
_cell_angle_alpha 90
_cell_angle_beta 123.94
_cell_angle_gamma 90
_cell_formula_units_Z 4
_cell_length_a 10.61
_cell_length_b 5.7
_cell_length_c 13.305
_cell_volume 667.553
_citation_journal_id_ASTM ZNBAD2
_cod_data_source_file vonSchnering_ZNBAD2_1980_249.cif
_cod_data_source_block Eu1P7
_cod_original_cell_volume 667.5529
_cod_original_formula_sum 'Eu1 P7'
_cod_database_code 7223667

loop_
_symmetry_equiv_pos_as_xyz
x,y,z
-x,y+1/2,-z+1/2
-x,-y,-z
x,-y-1/2,z-1/2

loop_
_atom_site_label
_atom_site_type_symbol
_atom_site_fract_x
_atom_site_fract_y
_atom_site_fract_z
_atom_site_occupancy
_atom_site_U_iso_or_equiv
P1 P 0.9959 0.0405 0.9163 1 0.0
P5 P 0.4142 0.0666 0.1379 1 0.0
P7 P 0.7885 0.0549 0.4582 1 0.0
Eu1 Eu 0.7513 0.3931 0.7137 1 0.0
P6 P 0.3653 0.094 0.2774 1 0.0
P4 P 0.9613 0.2031 0.6364 1 0.0
P3 P 0.216 0.2074 0.9707 1 0.0
P2 P 0.5823 0.2176 0.4336 1 0.0
